data_9004699
loop_
_publ_author_name
'Hughes, J. M.'
'Schindler, M.'
'Rakovan, J. F.'
'Cureton, F. E.'

_publ_section_title
;
 The crystal structure of hummerite, K Mg(V5O14).8H2O:
 Bonding between the [V10O28] structural units and the
 {K2Mg2(H2O)16} interstitial complex
;
_journal_name_full 'The Canadian Mineralogist'
_journal_page_first 1429
_journal_page_last 1435
_journal_paper_doi 10.2113/gscanmin.40.5.1429
_journal_volume 40
_journal_year 2002
_chemical_formula_sum 'H16 K Mg O22 V5'
_chemical_name_mineral Hummerite
_space_group_IT_number 2
_symmetry_space_group_name_Hall '-P 1'
_symmetry_space_group_name_H-M 'P -1'
_cell_angle_alpha 65.789
_cell_angle_beta 74.057
_cell_angle_gamma 71.853
_cell_formula_units_Z 2
_cell_length_a 8.8178
_cell_length_b 10.7236
_cell_length_c 11.0707
_cell_volume 894.126
_database_code_amcsd 0005792
_exptl_crystal_density_diffrn 2.549
_cod_original_formula_sum 'V5 O22 K Mg H16'
_cod_database_code 9004699

loop_
_space_group_symop_operation_xyz
x,y,z
-x,-y,-z

loop_
_atom_site_label
_atom_site_fract_x
_atom_site_fract_y
_atom_site_fract_z
_atom_site_U_iso_or_equiv
_atom_site_type_symbol
_atom_site_attached_hydrogens
V1 0.67554 0.50637 0.51942 0.01666 V 0
V2 0.38822 0.77792 0.45258 0.01881 V 0
V3 0.35314 0.54862 0.73003 0.01796 V 0
V4 0.69385 0.73938 0.24167 0.02152 V 0
V5 0.63029 0.27648 0.79897 0.02128 V 0
OV1 0.29940 0.89304 0.52256 0.02650 O 0
OV2 0.28480 0.83219 0.31048 0.02220 O 0
OV3 0.52430 0.64321 0.59189 0.01730 O 0
OV4 0.76590 0.40873 0.65734 0.02120 O 0
OV5 0.79650 0.61357 0.41051 0.02150 O 0
OV6 0.51599 0.59950 0.37888 0.01740 O 0
OV7 0.26190 0.66643 0.79624 0.02620 O 0
OV8 0.22220 0.42672 0.80217 0.02170 O 0
OV9 0.50800 0.43901 0.83715 0.02070 O 0
OV10 0.56770 0.84241 0.34664 0.02150 O 0
OV11 0.45420 0.19578 0.87099 0.02350 O 0
OV12 0.82910 0.82730 0.15460 0.03200 O 0
OV13 0.73890 0.36696 0.43906 0.01820 O 0
OV14 0.73760 0.19850 0.91580 0.03280 O 0
K 0.32958 0.90849 0.78152 0.03728 K 0
Mg 0.78293 0.73370 0.78507 0.02159 Mg 0
OI1 0.91050 0.57040 0.71950 0.04780 O 0
HI1A 0.87800 0.52600 0.69800 0.03900 H 0
HI1B 0.99200 0.55000 0.73100 0.06100 H 0
OI2 0.64070 0.89420 0.85560 0.02860 O 0
HI2A 0.64600 0.96300 0.82000 0.05000 H 0
HI2B 0.62300 0.87400 0.93200 0.03400 H 0
OI3 0.06010 1.15460 0.59710 0.05290 O 0
HI3A -0.01600 1.14800 0.62200 0.12000 H 0
HI3B 0.08700 1.22500 0.58300 0.09000 H 0
OI4 0.00270 0.93610 0.87640 0.04890 O 0
HI4A -0.02000 0.89300 0.94500 0.16000 H 0
H14B 0.00100 1.00400 0.85600 0.23000 H 0
OI5 0.92030 0.65790 0.93400 0.03260 O 0
HI5A 0.89600 0.62800 1.00300 0.05700 H 0
HI5B 1.01200 0.65200 0.93400 0.08700 H 0
OI6 0.64920 0.82120 0.63080 0.03060 O 0
HI6A 0.62200 0.77300 0.60800 0.03200 H 0
HI6B 0.67300 0.86600 0.57100 0.07400 H 0
OI7 0.60600 0.62590 0.89630 0.03330 O 0
HI7A 0.59200 0.56700 0.87400 0.03200 H 0
HI7B 0.58300 0.60600 0.97300 0.04000 H 0
OI8 0.94570 0.85380 0.66390 0.04220 O 0
HI8A 1.00900 0.85700 0.68600 0.10000 H 0
HI8B 0.95400 0.86800 0.59900 0.17000 H 0

loop_
_cod_changelog_entry_id
_cod_changelog_entry_author
_cod_changelog_entry_date
_cod_changelog_entry_text
1
;cod-tools version 3.8.0
Id: cif_guess_AMCSD_atom_types 9581 2023-05-17 12:35:41Z saulius
;
2023-05-23T09:18:57+03:00
;Derived atom types and hydrogen counts
from atom names that follow the AMCSD naming convention
(Wat == water, O-H == hydroxyl).
;

loop_
_cod_related_entry_id
_cod_related_entry_database
_cod_related_entry_code
1 AMCSD 0005792
